data_4304479
loop_
_publ_author_name
'Li-Cheng Song'
'Chang-Gong Li'
'Jie Gao'
'Bang-Shao Yin'
'Xiang Luo'
'Xiao-Guang Zhang'
'Hai-Lin Bao'
'Qing-Mei Hu'

_publ_section_title
;
Synthesis, Structure, and Electrocatalysis of Diiron C-Functionalized
Propanedithiolate (PDT) Complexes Related to the Active Site of
[FeFe]-Hydrogenases
;
_journal_name_full 'Inorganic Chemistry'
_journal_page_first 4545
_journal_page_last 4553
_journal_paper_doi 10.1021/ic701982z
_journal_volume 47
_journal_year 2008
_chemical_formula_moiety 'C20 H15 Fe2 O6 P S2'
_chemical_formula_sum 'C20 H15 Fe2 O6 P S2'
_chemical_formula_weight 558.11
_chemical_name_systematic
; 
 ? 
;
_space_group_IT_number 14
_symmetry_cell_setting monoclinic
_symmetry_space_group_name_Hall '-P 2yab'
_symmetry_space_group_name_H-M 'P 1 21/a 1'
_atom_sites_solution_hydrogens geom
_atom_sites_solution_primary direct
_atom_sites_solution_secondary difmap
_audit_creation_method SHELXL-97
_cell_angle_alpha 90.00
_cell_angle_beta 115.785(4)
_cell_angle_gamma 90.00
_cell_formula_units_Z 4
_cell_length_a 11.799(3)
_cell_length_b 17.254(4)
_cell_length_c 12.113(3)
_cell_measurement_reflns_used 5477
_cell_measurement_temperature 113(2)
_cell_measurement_theta_max 27.9
_cell_measurement_theta_min 1.9
_cell_volume 2220.4(9)
_computing_cell_refinement CrystalClear
_computing_data_collection CrystalClear
_computing_data_reduction CrystalClear
_computing_publication_material 'CrystalStructure 3.7.0'
_computing_structure_refinement 'SHELXL-97 (Sheldrick, 1997)'
_computing_structure_solution 'SHELXS-97 (Sheldrick, 1990)'
_diffrn_ambient_temperature 113(2)
_diffrn_detector_area_resol_mean 7.31
_diffrn_measured_fraction_theta_full 0.999
_diffrn_measured_fraction_theta_max 0.999
_diffrn_measurement_device_type 'Rigaku Saturn'
_diffrn_measurement_method \w
_diffrn_radiation_monochromator confocal
_diffrn_radiation_source 'Rotating anode'
_diffrn_radiation_type MoK\a
_diffrn_radiation_wavelength 0.71070
_diffrn_reflns_av_R_equivalents 0.0708
_diffrn_reflns_av_sigmaI/netI 0.0579
_diffrn_reflns_limit_h_max 15
_diffrn_reflns_limit_h_min -15
_diffrn_reflns_limit_k_max 22
_diffrn_reflns_limit_k_min -22
_diffrn_reflns_limit_l_max 15
_diffrn_reflns_limit_l_min -15
_diffrn_reflns_number 27647
_diffrn_reflns_theta_full 27.88
_diffrn_reflns_theta_max 27.88
_diffrn_reflns_theta_min 1.87
_exptl_absorpt_coefficient_mu 1.601
_exptl_absorpt_correction_T_max 0.9687
_exptl_absorpt_correction_T_min 0.8311
_exptl_absorpt_correction_type multi-scan
_exptl_absorpt_process_details 'Jacobson, R. (1998) Private communication'
_exptl_crystal_colour orange
_exptl_crystal_density_diffrn 1.670
_exptl_crystal_density_method 'not measured'
_exptl_crystal_description prism
_exptl_crystal_F_000 1128
_exptl_crystal_size_max 0.12
_exptl_crystal_size_mid 0.10
_exptl_crystal_size_min 0.02
_refine_diff_density_max 0.566
_refine_diff_density_min -0.626
_refine_diff_density_rms 0.112
_refine_ls_extinction_coef 0.0011(4)
_refine_ls_extinction_expression Fc^*^=kFc[1+0.001xFc^2^\l^3^/sin(2\q)]^-1/4^
_refine_ls_extinction_method SHELXL
_refine_ls_goodness_of_fit_ref 1.188
_refine_ls_hydrogen_treatment constr
_refine_ls_matrix_type full
_refine_ls_number_parameters 282
_refine_ls_number_reflns 5293
_refine_ls_number_restraints 0
_refine_ls_restrained_S_all 1.188
_refine_ls_R_factor_all 0.0800
_refine_ls_R_factor_gt 0.0672
_refine_ls_shift/su_max 0.001
_refine_ls_shift/su_mean 0.000
_refine_ls_structure_factor_coef Fsqd
_refine_ls_weighting_details 'calc w=1/[\s^2^(Fo^2^)+(0.0559P)^2^+1.8533P] where P=(Fo^2^+2Fc^2^)/3'
_refine_ls_weighting_scheme calc
_refine_ls_wR_factor_gt 0.1365
_refine_ls_wR_factor_ref 0.1432
_reflns_number_gt 4603
_reflns_number_total 5293
_reflns_threshold_expression >2sigma(I)
_cod_data_source_file ic701982z-file005.cif
_cod_data_source_block shelxl
_cod_original_cell_volume 2220.4(10)
_cod_database_code 4304479

loop_
_symmetry_equiv_pos_as_xyz
'x, y, z'
'-x+1/2, y+1/2, -z'
'-x, -y, -z'
'x-1/2, -y-1/2, z'

loop_
_atom_site_label
_atom_site_type_symbol
_atom_site_fract_x
_atom_site_fract_y
_atom_site_fract_z
_atom_site_U_iso_or_equiv
_atom_site_adp_type
_atom_site_occupancy
_atom_site_symmetry_multiplicity
_atom_site_calc_flag
_atom_site_refinement_flags
_atom_site_disorder_assembly
_atom_site_disorder_group
Fe1 Fe 0.76504(5) 0.56835(3) 1.06491(5) 0.01731(16) Uani 1 1 d . . .
Fe2 Fe 0.92708(6) 0.61279(3) 1.26829(5) 0.02407(18) Uani 1 1 d . . .
P1 P 0.71646(10) 0.59531(6) 0.87415(9) 0.0184(2) Uani 1 1 d . . .
S1 S 0.97399(9) 0.55992(6) 1.12253(9) 0.0212(2) Uani 1 1 d . . .
S2 S 0.79909(10) 0.69377(6) 1.11973(9) 0.0228(2) Uani 1 1 d . . .
O1 O 0.5208(3) 0.58235(18) 1.0694(3) 0.0327(7) Uani 1 1 d . . .
O2 O 0.7759(3) 0.40090(16) 1.1041(3) 0.0302(7) Uani 1 1 d . . .
O3 O 0.7653(4) 0.6330(2) 1.3940(4) 0.0616(12) Uani 1 1 d . . .
O4 O 1.0157(4) 0.46391(18) 1.3941(3) 0.0431(9) Uani 1 1 d . . .
O5 O 1.1356(4) 0.7210(2) 1.3973(4) 0.0846(18) Uani 1 1 d . . .
O6 O 0.8205(3) 0.65119(16) 0.8613(2) 0.0231(6) Uani 1 1 d . . .
C1 C 0.6159(4) 0.5760(2) 1.0660(4) 0.0217(8) Uani 1 1 d . . .
C2 C 0.7681(4) 0.4664(2) 1.0839(4) 0.0223(9) Uani 1 1 d . . .
C3 C 0.8293(5) 0.6269(3) 1.3463(4) 0.0392(12) Uani 1 1 d . . .
C4 C 0.9828(4) 0.5226(3) 1.3477(4) 0.0304(10) Uani 1 1 d . . .
C5 C 1.0565(5) 0.6767(3) 1.3503(5) 0.0453(14) Uani 1 1 d . . .
C6 C 0.8800(4) 0.7401(2) 1.0387(4) 0.0287(10) Uani 1 1 d . . .
H6A H 0.8230 0.7800 0.9834 0.034 Uiso 1 1 calc R . .
H6B H 0.9545 0.7675 1.0999 0.034 Uiso 1 1 calc R . .
C7 C 1.0224(4) 0.6301(3) 1.0396(4) 0.0284(10) Uani 1 1 d . . .
H7A H 1.0963 0.6587 1.0996 0.034 Uiso 1 1 calc R . .
H7B H 1.0500 0.6016 0.9846 0.034 Uiso 1 1 calc R . .
C8 C 0.9233(4) 0.6887(2) 0.9636(4) 0.0263(9) Uani 1 1 d . . .
H8 H 0.9649 0.7237 0.9265 0.032 Uiso 1 1 calc R . .
C9 C 0.6959(3) 0.5206(2) 0.7607(3) 0.0184(8) Uani 1 1 d . . .
C10 C 0.6551(4) 0.4475(2) 0.7734(4) 0.0274(9) Uani 1 1 d . . .
H10 H 0.6463 0.4349 0.8456 0.033 Uiso 1 1 calc R . .
C11 C 0.6269(5) 0.3921(3) 0.6815(4) 0.0349(11) Uani 1 1 d . . .
H11 H 0.6002 0.3418 0.6917 0.042 Uiso 1 1 calc R . .
C12 C 0.6379(4) 0.4106(3) 0.5760(4) 0.0338(11) Uani 1 1 d . . .
H12 H 0.6172 0.3732 0.5126 0.041 Uiso 1 1 calc R . .
C13 C 0.6790(5) 0.4833(3) 0.5622(4) 0.0374(11) Uani 1 1 d . . .
H13 H 0.6878 0.4955 0.4898 0.045 Uiso 1 1 calc R . .
C14 C 0.7075(4) 0.5385(3) 0.6539(4) 0.0308(10) Uani 1 1 d . . .
H14 H 0.7349 0.5886 0.6438 0.037 Uiso 1 1 calc R . .
C15 C 0.5737(4) 0.6517(2) 0.7926(3) 0.0188(8) Uani 1 1 d . . .
C16 C 0.4570(4) 0.6188(2) 0.7689(4) 0.0246(9) Uani 1 1 d . . .
H16 H 0.4531 0.5678 0.7963 0.029 Uiso 1 1 calc R . .
C17 C 0.3467(4) 0.6605(3) 0.7054(4) 0.0288(10) Uani 1 1 d . . .
H17 H 0.2678 0.6380 0.6898 0.035 Uiso 1 1 calc R . .
C18 C 0.3519(4) 0.7354(2) 0.6645(4) 0.0281(10) Uani 1 1 d . . .
H18 H 0.2765 0.7638 0.6206 0.034 Uiso 1 1 calc R . .
C19 C 0.4663(4) 0.7679(2) 0.6881(4) 0.0321(10) Uani 1 1 d . . .
H19 H 0.4698 0.8191 0.6607 0.039 Uiso 1 1 calc R . .
C20 C 0.5767(4) 0.7269(2) 0.7511(4) 0.0253(9) Uani 1 1 d . . .
H20 H 0.6552 0.7500 0.7664 0.030 Uiso 1 1 calc R . .

loop_
_atom_site_aniso_label
_atom_site_aniso_U_11
_atom_site_aniso_U_22
_atom_site_aniso_U_33
_atom_site_aniso_U_23
_atom_site_aniso_U_13
_atom_site_aniso_U_12
Fe1 0.0197(3) 0.0155(3) 0.0175(3) 0.0003(2) 0.0088(2) 0.0002(2)
Fe2 0.0300(4) 0.0194(3) 0.0177(3) -0.0007(2) 0.0057(3) 0.0030(2)
P1 0.0195(5) 0.0189(5) 0.0174(5) 0.0004(4) 0.0084(4) -0.0013(4)
S1 0.0181(5) 0.0205(5) 0.0235(5) 0.0012(4) 0.0077(4) 0.0008(4)
S2 0.0269(6) 0.0157(5) 0.0230(5) 0.0003(4) 0.0082(4) 0.0022(4)
O1 0.0279(17) 0.0343(18) 0.043(2) -0.0044(14) 0.0224(16) 0.0023(14)
O2 0.0354(18) 0.0158(15) 0.0407(19) 0.0015(13) 0.0178(15) -0.0021(13)
O3 0.085(3) 0.070(3) 0.047(2) 0.017(2) 0.045(2) 0.036(2)
O4 0.073(3) 0.0275(18) 0.0297(18) 0.0079(14) 0.0227(18) 0.0199(17)
O5 0.065(3) 0.039(2) 0.084(3) -0.006(2) -0.029(3) -0.014(2)
O6 0.0241(15) 0.0244(15) 0.0207(14) 0.0013(12) 0.0095(12) -0.0078(12)
C1 0.029(2) 0.0172(19) 0.020(2) 0.0018(15) 0.0112(18) 0.0002(16)
C2 0.018(2) 0.028(2) 0.023(2) -0.0026(17) 0.0097(17) -0.0040(16)
C3 0.054(3) 0.035(3) 0.028(2) 0.008(2) 0.017(2) 0.018(2)
C4 0.036(3) 0.033(2) 0.018(2) -0.0045(18) 0.0087(19) 0.005(2)
C5 0.047(3) 0.027(3) 0.037(3) 0.000(2) -0.004(3) 0.003(2)
C6 0.030(2) 0.019(2) 0.031(2) 0.0008(17) 0.007(2) -0.0031(18)
C7 0.020(2) 0.032(2) 0.033(2) 0.0005(19) 0.0112(19) -0.0068(18)
C8 0.024(2) 0.023(2) 0.031(2) 0.0006(17) 0.0101(19) -0.0083(17)
C9 0.0145(18) 0.024(2) 0.0184(19) 0.0015(15) 0.0085(16) 0.0025(15)
C10 0.034(2) 0.027(2) 0.023(2) -0.0021(17) 0.014(2) -0.0065(18)
C11 0.048(3) 0.028(2) 0.033(3) -0.0078(19) 0.022(2) -0.007(2)
C12 0.038(3) 0.037(3) 0.026(2) -0.010(2) 0.014(2) -0.007(2)
C13 0.053(3) 0.041(3) 0.026(2) -0.004(2) 0.024(2) -0.003(2)
C14 0.041(3) 0.027(2) 0.028(2) -0.0014(18) 0.018(2) -0.005(2)
C15 0.021(2) 0.0187(19) 0.0190(19) -0.0036(15) 0.0104(16) -0.0012(15)
C16 0.026(2) 0.023(2) 0.025(2) 0.0032(16) 0.0102(19) 0.0002(17)
C17 0.025(2) 0.039(3) 0.021(2) -0.0057(18) 0.0088(18) 0.0022(19)
C18 0.035(3) 0.029(2) 0.018(2) 0.0006(17) 0.0094(19) 0.0130(19)
C19 0.041(3) 0.022(2) 0.030(2) 0.0024(18) 0.012(2) 0.003(2)
C20 0.030(2) 0.022(2) 0.024(2) 0.0020(16) 0.0126(19) 0.0016(17)

loop_
_atom_type_symbol
_atom_type_description
_atom_type_scat_dispersion_real
_atom_type_scat_dispersion_imag
_atom_type_scat_source
C C 0.0033 0.0016 'International Tables Vol C Tables 4.2.6.8 and 6.1.1.4'
H H 0.0000 0.0000 'International Tables Vol C Tables 4.2.6.8 and 6.1.1.4'
O O 0.0106 0.0060 'International Tables Vol C Tables 4.2.6.8 and 6.1.1.4'
S S 0.1246 0.1234 'International Tables Vol C Tables 4.2.6.8 and 6.1.1.4'
P P 0.1023 0.0942 'International Tables Vol C Tables 4.2.6.8 and 6.1.1.4'
Fe Fe 0.3463 0.8444 'International Tables Vol C Tables 4.2.6.8 and 6.1.1.4'

loop_
_geom_angle_atom_site_label_1
_geom_angle_atom_site_label_2
_geom_angle_atom_site_label_3
_geom_angle
_geom_angle_site_symmetry_1
_geom_angle_site_symmetry_3
_geom_angle_publ_flag
C1 Fe1 C2 92.16(18) . . ?
C1 Fe1 P1 100.85(13) . . ?
C2 Fe1 P1 109.33(13) . . ?
C1 Fe1 S2 88.64(13) . . ?
C2 Fe1 S2 157.85(14) . . ?
P1 Fe1 S2 92.21(4) . . ?
C1 Fe1 S1 163.45(14) . . ?
C2 Fe1 S1 86.44(13) . . ?
P1 Fe1 S1 95.16(4) . . ?
S2 Fe1 S1 86.55(4) . . ?
C1 Fe1 Fe2 107.90(13) . . ?
C2 Fe1 Fe2 102.33(13) . . ?
P1 Fe1 Fe2 135.93(4) . . ?
S2 Fe1 Fe2 56.66(3) . . ?
S1 Fe1 Fe2 56.56(3) . . ?
C5 Fe2 C4 102.2(2) . . ?
C5 Fe2 C3 102.2(3) . . ?
C4 Fe2 C3 90.3(2) . . ?
C5 Fe2 S1 104.0(2) . . ?
C4 Fe2 S1 84.94(14) . . ?
C3 Fe2 S1 153.74(18) . . ?
C5 Fe2 S2 100.01(16) . . ?
C4 Fe2 S2 157.52(15) . . ?
C3 Fe2 S2 88.61(15) . . ?
S1 Fe2 S2 86.18(5) . . ?
C5 Fe2 Fe1 147.01(18) . . ?
C4 Fe2 Fe1 101.99(14) . . ?
C3 Fe2 Fe1 99.77(17) . . ?
S1 Fe2 Fe1 56.42(4) . . ?
S2 Fe2 Fe1 56.20(3) . . ?
O6 P1 C15 101.01(17) . . ?
O6 P1 C9 101.89(16) . . ?
C15 P1 C9 100.42(18) . . ?
O6 P1 Fe1 111.62(11) . . ?
C15 P1 Fe1 116.40(13) . . ?
C9 P1 Fe1 122.50(13) . . ?
C7 S1 Fe1 110.50(14) . . ?
C7 S1 Fe2 113.93(16) . . ?
Fe1 S1 Fe2 67.02(4) . . ?
C6 S2 Fe1 109.34(14) . . ?
C6 S2 Fe2 112.01(15) . . ?
Fe1 S2 Fe2 67.15(4) . . ?
C8 O6 P1 124.7(2) . . ?
O1 C1 Fe1 178.1(4) . . ?
O2 C2 Fe1 175.5(4) . . ?
O3 C3 Fe2 177.3(5) . . ?
O4 C4 Fe2 177.4(4) . . ?
O5 C5 Fe2 175.7(5) . . ?
C8 C6 S2 117.4(3) . . ?
C8 C6 H6A 108.0 . . ?
S2 C6 H6A 108.0 . . ?
C8 C6 H6B 108.0 . . ?
S2 C6 H6B 108.0 . . ?
H6A C6 H6B 107.2 . . ?
C8 C7 S1 115.8(3) . . ?
C8 C7 H7A 108.3 . . ?
S1 C7 H7A 108.3 . . ?
C8 C7 H7B 108.3 . . ?
S1 C7 H7B 108.3 . . ?
H7A C7 H7B 107.4 . . ?
O6 C8 C6 113.5(3) . . ?
O6 C8 C7 111.0(3) . . ?
C6 C8 C7 113.5(4) . . ?
O6 C8 H8 106.0 . . ?
C6 C8 H8 106.0 . . ?
C7 C8 H8 106.0 . . ?
C10 C9 C14 119.0(4) . . ?
C10 C9 P1 120.0(3) . . ?
C14 C9 P1 120.6(3) . . ?
C9 C10 C11 120.8(4) . . ?
C9 C10 H10 119.6 . . ?
C11 C10 H10 119.6 . . ?
C12 C11 C10 119.8(4) . . ?
C12 C11 H11 120.1 . . ?
C10 C11 H11 120.1 . . ?
C11 C12 C13 120.2(4) . . ?
C11 C12 H12 119.9 . . ?
C13 C12 H12 119.9 . . ?
C12 C13 C14 120.1(4) . . ?
C12 C13 H13 120.0 . . ?
C14 C13 H13 120.0 . . ?
C13 C14 C9 120.2(4) . . ?
C13 C14 H14 119.9 . . ?
C9 C14 H14 119.9 . . ?
C20 C15 C16 118.6(4) . . ?
C20 C15 P1 121.9(3) . . ?
C16 C15 P1 119.4(3) . . ?
C17 C16 C15 120.4(4) . . ?
C17 C16 H16 119.8 . . ?
C15 C16 H16 119.8 . . ?
C16 C17 C18 120.1(4) . . ?
C16 C17 H17 120.0 . . ?
C18 C17 H17 120.0 . . ?
C19 C18 C17 119.7(4) . . ?
C19 C18 H18 120.2 . . ?
C17 C18 H18 120.2 . . ?
C18 C19 C20 120.7(4) . . ?
C18 C19 H19 119.7 . . ?
C20 C19 H19 119.7 . . ?
C19 C20 C15 120.5(4) . . ?
C19 C20 H20 119.7 . . ?
C15 C20 H20 119.7 . . ?

loop_
_geom_bond_atom_site_label_1
_geom_bond_atom_site_label_2
_geom_bond_distance
_geom_bond_site_symmetry_2
_geom_bond_publ_flag
Fe1 C1 1.770(4) . ?
Fe1 C2 1.773(4) . ?
Fe1 P1 2.1751(13) . ?
Fe1 S2 2.2479(12) . ?
Fe1 S1 2.2560(13) . ?
Fe1 Fe2 2.4929(9) . ?
Fe2 C5 1.793(5) . ?
Fe2 C4 1.797(5) . ?
Fe2 C3 1.797(5) . ?
Fe2 S1 2.2596(13) . ?
Fe2 S2 2.2599(12) . ?
P1 O6 1.621(3) . ?
P1 C15 1.820(4) . ?
P1 C9 1.821(4) . ?
S1 C7 1.817(4) . ?
S2 C6 1.825(5) . ?
O1 C1 1.146(5) . ?
O2 C2 1.151(5) . ?
O3 C3 1.138(6) . ?
O4 C4 1.142(5) . ?
O5 C5 1.148(6) . ?
O6 C8 1.455(5) . ?
C6 C8 1.511(6) . ?
C6 H6A 0.9900 . ?
C6 H6B 0.9900 . ?
C7 C8 1.517(6) . ?
C7 H7A 0.9900 . ?
C7 H7B 0.9900 . ?
C8 H8 1.0000 . ?
C9 C10 1.383(5) . ?
C9 C14 1.393(6) . ?
C10 C11 1.393(6) . ?
C10 H10 0.9500 . ?
C11 C12 1.377(6) . ?
C11 H11 0.9500 . ?
C12 C13 1.381(6) . ?
C12 H12 0.9500 . ?
C13 C14 1.390(6) . ?
C13 H13 0.9500 . ?
C14 H14 0.9500 . ?
C15 C20 1.398(5) . ?
C15 C16 1.398(5) . ?
C16 C17 1.389(6) . ?
C16 H16 0.9500 . ?
C17 C18 1.394(6) . ?
C17 H17 0.9500 . ?
C18 C19 1.373(6) . ?
C18 H18 0.9500 . ?
C19 C20 1.384(6) . ?
C19 H19 0.9500 . ?
C20 H20 0.9500 . ?

loop_
_geom_torsion_atom_site_label_1
_geom_torsion_atom_site_label_2
_geom_torsion_atom_site_label_3
_geom_torsion_atom_site_label_4
_geom_torsion
_geom_torsion_site_symmetry_1
_geom_torsion_site_symmetry_2
_geom_torsion_site_symmetry_3
_geom_torsion_site_symmetry_4
_geom_torsion_publ_flag
C1 Fe1 Fe2 C5 -125.6(4) . . . . ?
C2 Fe1 Fe2 C5 138.0(4) . . . . ?
P1 Fe1 Fe2 C5 2.5(3) . . . . ?
S2 Fe1 Fe2 C5 -49.7(3) . . . . ?
S1 Fe1 Fe2 C5 60.7(3) . . . . ?
C1 Fe1 Fe2 C4 98.1(2) . . . . ?
C2 Fe1 Fe2 C4 1.7(2) . . . . ?
P1 Fe1 Fe2 C4 -133.77(16) . . . . ?
S2 Fe1 Fe2 C4 174.04(16) . . . . ?
S1 Fe1 Fe2 C4 -75.58(16) . . . . ?
C1 Fe1 Fe2 C3 5.7(2) . . . . ?
C2 Fe1 Fe2 C3 -90.7(2) . . . . ?
P1 Fe1 Fe2 C3 133.85(16) . . . . ?
S2 Fe1 Fe2 C3 81.67(16) . . . . ?
S1 Fe1 Fe2 C3 -167.95(16) . . . . ?
C1 Fe1 Fe2 S1 173.64(14) . . . . ?
C2 Fe1 Fe2 S1 77.26(13) . . . . ?
P1 Fe1 Fe2 S1 -58.20(6) . . . . ?
S2 Fe1 Fe2 S1 -110.38(5) . . . . ?
C1 Fe1 Fe2 S2 -75.98(14) . . . . ?
C2 Fe1 Fe2 S2 -172.36(14) . . . . ?
P1 Fe1 Fe2 S2 52.18(6) . . . . ?
S1 Fe1 Fe2 S2 110.38(5) . . . . ?
C1 Fe1 P1 O6 138.48(17) . . . . ?
C2 Fe1 P1 O6 -125.33(18) . . . . ?
S2 Fe1 P1 O6 49.44(12) . . . . ?
S1 Fe1 P1 O6 -37.30(13) . . . . ?
Fe2 Fe1 P1 O6 8.11(14) . . . . ?
C1 Fe1 P1 C15 23.26(19) . . . . ?
C2 Fe1 P1 C15 119.45(19) . . . . ?
S2 Fe1 P1 C15 -65.79(15) . . . . ?
S1 Fe1 P1 C15 -152.52(14) . . . . ?
Fe2 Fe1 P1 C15 -107.12(15) . . . . ?
C1 Fe1 P1 C9 -100.5(2) . . . . ?
C2 Fe1 P1 C9 -4.3(2) . . . . ?
S2 Fe1 P1 C9 170.46(15) . . . . ?
S1 Fe1 P1 C9 83.72(15) . . . . ?
Fe2 Fe1 P1 C9 129.13(15) . . . . ?
C1 Fe1 S1 C7 -129.9(5) . . . . ?
C2 Fe1 S1 C7 144.5(2) . . . . ?
P1 Fe1 S1 C7 35.42(17) . . . . ?
S2 Fe1 S1 C7 -56.49(17) . . . . ?
Fe2 Fe1 S1 C7 -108.17(17) . . . . ?
C1 Fe1 S1 Fe2 -21.7(5) . . . . ?
C2 Fe1 S1 Fe2 -107.30(13) . . . . ?
P1 Fe1 S1 Fe2 143.59(4) . . . . ?
S2 Fe1 S1 Fe2 51.68(4) . . . . ?
C5 Fe2 S1 C7 -47.5(2) . . . . ?
C4 Fe2 S1 C7 -148.8(2) . . . . ?
C3 Fe2 S1 C7 130.9(4) . . . . ?
S2 Fe2 S1 C7 51.86(16) . . . . ?
Fe1 Fe2 S1 C7 103.18(16) . . . . ?
C5 Fe2 S1 Fe1 -150.70(16) . . . . ?
C4 Fe2 S1 Fe1 108.00(15) . . . . ?
C3 Fe2 S1 Fe1 27.7(3) . . . . ?
S2 Fe2 S1 Fe1 -51.32(4) . . . . ?
C1 Fe1 S2 C6 -141.0(2) . . . . ?
C2 Fe1 S2 C6 126.6(4) . . . . ?
P1 Fe1 S2 C6 -40.20(16) . . . . ?
S1 Fe1 S2 C6 54.85(16) . . . . ?
Fe2 Fe1 S2 C6 106.45(16) . . . . ?
C1 Fe1 S2 Fe2 112.55(13) . . . . ?
C2 Fe1 S2 Fe2 20.2(4) . . . . ?
P1 Fe1 S2 Fe2 -146.64(4) . . . . ?
S1 Fe1 S2 Fe2 -51.60(4) . . . . ?
C5 Fe2 S2 C6 52.5(3) . . . . ?
C4 Fe2 S2 C6 -117.9(4) . . . . ?
C3 Fe2 S2 C6 154.7(2) . . . . ?
S1 Fe2 S2 C6 -51.04(16) . . . . ?
Fe1 Fe2 S2 C6 -102.55(16) . . . . ?
C5 Fe2 S2 Fe1 155.1(2) . . . . ?
C4 Fe2 S2 Fe1 -15.4(4) . . . . ?
C3 Fe2 S2 Fe1 -102.74(17) . . . . ?
S1 Fe2 S2 Fe1 51.51(4) . . . . ?
C15 P1 O6 C8 115.5(3) . . . . ?
C9 P1 O6 C8 -141.2(3) . . . . ?
Fe1 P1 O6 C8 -8.9(3) . . . . ?
C2 Fe1 C1 O1 121(12) . . . . ?
P1 Fe1 C1 O1 -129(12) . . . . ?
S2 Fe1 C1 O1 -37(12) . . . . ?
S1 Fe1 C1 O1 36(12) . . . . ?
Fe2 Fe1 C1 O1 17(12) . . . . ?
C1 Fe1 C2 O2 -106(5) . . . . ?
P1 Fe1 C2 O2 152(5) . . . . ?
S2 Fe1 C2 O2 -14(5) . . . . ?
S1 Fe1 C2 O2 58(5) . . . . ?
Fe2 Fe1 C2 O2 3(5) . . . . ?
C5 Fe2 C3 O3 -158(9) . . . . ?
C4 Fe2 C3 O3 -56(10) . . . . ?
S1 Fe2 C3 O3 24(10) . . . . ?
S2 Fe2 C3 O3 102(10) . . . . ?
Fe1 Fe2 C3 O3 47(10) . . . . ?
C5 Fe2 C4 O4 -149(10) . . . . ?
C3 Fe2 C4 O4 109(10) . . . . ?
S1 Fe2 C4 O4 -45(10) . . . . ?
S2 Fe2 C4 O4 22(10) . . . . ?
Fe1 Fe2 C4 O4 9(10) . . . . ?
C4 Fe2 C5 O5 171(8) . . . . ?
C3 Fe2 C5 O5 -96(8) . . . . ?
S1 Fe2 C5 O5 84(8) . . . . ?
S2 Fe2 C5 O5 -5(8) . . . . ?
Fe1 Fe2 C5 O5 35(8) . . . . ?
Fe1 S2 C6 C8 -6.8(4) . . . . ?
Fe2 S2 C6 C8 65.6(3) . . . . ?
Fe1 S1 C7 C8 8.8(4) . . . . ?
Fe2 S1 C7 C8 -64.3(3) . . . . ?
P1 O6 C8 C6 -57.6(4) . . . . ?
P1 O6 C8 C7 71.6(4) . . . . ?
S2 C6 C8 O6 63.9(4) . . . . ?
S2 C6 C8 C7 -64.0(4) . . . . ?
S1 C7 C8 O6 -67.0(4) . . . . ?
S1 C7 C8 C6 62.2(4) . . . . ?
O6 P1 C9 C10 154.6(3) . . . . ?
C15 P1 C9 C10 -101.7(3) . . . . ?
Fe1 P1 C9 C10 29.1(4) . . . . ?
O6 P1 C9 C14 -32.5(4) . . . . ?
C15 P1 C9 C14 71.2(4) . . . . ?
Fe1 P1 C9 C14 -158.0(3) . . . . ?
C14 C9 C10 C11 0.5(6) . . . . ?
P1 C9 C10 C11 173.5(4) . . . . ?
C9 C10 C11 C12 -0.9(7) . . . . ?
C10 C11 C12 C13 1.2(8) . . . . ?
C11 C12 C13 C14 -1.1(8) . . . . ?
C12 C13 C14 C9 0.6(7) . . . . ?
C10 C9 C14 C13 -0.4(7) . . . . ?
P1 C9 C14 C13 -173.3(4) . . . . ?
O6 P1 C15 C20 -7.1(4) . . . . ?
C9 P1 C15 C20 -111.5(3) . . . . ?
Fe1 P1 C15 C20 114.0(3) . . . . ?
O6 P1 C15 C16 172.0(3) . . . . ?
C9 P1 C15 C16 67.6(3) . . . . ?
Fe1 P1 C15 C16 -66.9(3) . . . . ?
C20 C15 C16 C17 -0.1(6) . . . . ?
P1 C15 C16 C17 -179.2(3) . . . . ?
C15 C16 C17 C18 0.2(6) . . . . ?
C16 C17 C18 C19 -0.4(6) . . . . ?
C17 C18 C19 C20 0.5(7) . . . . ?
C18 C19 C20 C15 -0.3(7) . . . . ?
C16 C15 C20 C19 0.1(6) . . . . ?
P1 C15 C20 C19 179.2(3) . . . . ?
